data_7240692
loop_
_publ_author_name
'Al-Taie, Zahraa S.'
'Anetts, Simon R.'
'Christensen, Jeppe'
'Coles, Simon J.'
'Horton, Peter N.'
'Evans, Daniel M.'
'Jones, Leigh F.'
'de Kleijne, Frank F. J.'
'Ledbetter, Shaun M.'
'Mehdar, Yassin T. H.'
'Murphy, Patrick J.'
'Wilson, Jack A.'

_publ_section_title
;
 Proline derived guanidine catalysts forge extensive H-bonded
 architectures: a solution and solid state study
;
_journal_issue 38
_journal_name_full 'RSC Advances'
_journal_page_first 22397
_journal_page_last 22416
_journal_paper_doi 10.1039/C9RA07508A
_journal_volume 10
_journal_year 2020
_chemical_absolute_configuration syn
_chemical_formula_moiety 'C19 H20 N4 O'
_chemical_formula_sum 'C19 H20 N4 O'
_chemical_formula_weight 320.39
_space_group_crystal_system hexagonal
_space_group_IT_number 170
_space_group_name_Hall 'P 65'
_space_group_name_H-M_alt 'P 65'
_atom_sites_solution_hydrogens mixed
_atom_sites_solution_primary direct
_audit_creation_method SHELXL-2014/7
_audit_update_record
;
2019-09-10 deposited with the CCDC.	2020-02-25 downloaded from the CCDC.
;
_cell_angle_alpha 90
_cell_angle_beta 90
_cell_angle_gamma 120
_cell_formula_units_Z 6
_cell_length_a 9.8466(4)
_cell_length_b 9.8466(4)
_cell_length_c 29.7164(12)
_cell_measurement_reflns_used 2768
_cell_measurement_temperature 100(2)
_cell_measurement_theta_max 23.86
_cell_measurement_theta_min 2.31
_cell_volume 2495.17(18)
_computing_cell_refinement 'XIA2 0.4.0.438-g4431aaa, Winter, G. (2010) J. Appl. Cryst. 43'
_computing_data_collection 'GDA http://www.opengda.org/OpenGDA.html'
_computing_data_reduction 'XIA2 0.4.0.438-g4431aaa, Winter, G. (2010) J. Appl. Cryst. 43'
_computing_structure_refinement 'SHELXL-2014/7 (Sheldrick, 2014)'
_computing_structure_solution 'SHELXT Acta Cryst. (2015). A71, 3-8'
_diffrn_ambient_temperature 100(2)
_diffrn_detector 'hybrid pixel detector'
_diffrn_detector_area_resol_mean 5.81
_diffrn_detector_dtime 0.004
_diffrn_detector_type 'Dectris, PILATUS 2M'
_diffrn_measured_fraction_theta_full 0.998
_diffrn_measured_fraction_theta_max 0.998
_diffrn_measurement_device 'three-circle diffractometer'
_diffrn_measurement_device_details
;
custom build fixed Chi diffractometer, Chi=54
;
_diffrn_measurement_method 'profile data from \w-scans'
_diffrn_measurement_specimen_support 'MiTeGen loops'
_diffrn_radiation_collimation 'focusing mirrors and 0.0100 mm pinhole'
_diffrn_radiation_monochromator 'Si 111, double crystal monochromator'
_diffrn_radiation_probe x-ray
_diffrn_radiation_type synchrotron
_diffrn_radiation_wavelength 0.6889
_diffrn_radiation_wavelength_details 'Zr absorption edge'
_diffrn_radiation_wavelength_determination estimated
_diffrn_reflns_av_R_equivalents 0.1031
_diffrn_reflns_av_unetI/netI 0.0702
_diffrn_reflns_Laue_measured_fraction_full 0.998
_diffrn_reflns_Laue_measured_fraction_max 0.998
_diffrn_reflns_limit_h_max 12
_diffrn_reflns_limit_h_min -12
_diffrn_reflns_limit_k_max 12
_diffrn_reflns_limit_k_min -12
_diffrn_reflns_limit_l_max 38
_diffrn_reflns_limit_l_min -38
_diffrn_reflns_number 25029
_diffrn_reflns_point_group_measured_fraction_full 0.982
_diffrn_reflns_point_group_measured_fraction_max 0.982
_diffrn_reflns_theta_full 24.415
_diffrn_reflns_theta_max 26.563
_diffrn_reflns_theta_min 2.315
_diffrn_source synchrotron
_diffrn_source_type 'DLS beamline I19, undulator'
_exptl_absorpt_coefficient_mu 0.082
_exptl_absorpt_correction_T_max 1.0
_exptl_absorpt_correction_T_min 0.997
_exptl_absorpt_correction_type empirical
_exptl_absorpt_process_details
;
CCP4 7.0.025: AIMLESS, version 0.5.29 : 17/10/16
Scaling & analysis of unmerged intensities, 
absorption correction using spherical harmonics
;
_exptl_crystal_colour colourless
_exptl_crystal_density_diffrn 1.279
_exptl_crystal_description needle
_exptl_crystal_F_000 1020
_exptl_crystal_size_max 0.170
_exptl_crystal_size_mid 0.018
_exptl_crystal_size_min 0.018
_refine_diff_density_max 0.212
_refine_diff_density_min -0.229
_refine_diff_density_rms 0.051
_refine_ls_abs_structure_details
;
 Flack x determined using 793 quotients [(I+)-(I-)]/[(I+)+(I-)]
 (Parsons, Flack and Wagner, Acta Cryst. B69 (2013) 249-259).
;
_refine_ls_extinction_coef 0.014(4)
_refine_ls_extinction_expression Fc^*^=kFc[1+0.001xFc^2^\l^3^/sin(2\q)]^-1/4^
_refine_ls_extinction_method 'SHELXL-2014/7 (Sheldrick 2014'
_refine_ls_goodness_of_fit_ref 0.948
_refine_ls_hydrogen_treatment mixed
_refine_ls_matrix_type full
_refine_ls_number_parameters 221
_refine_ls_number_reflns 3740
_refine_ls_number_restraints 7
_refine_ls_restrained_S_all 0.972
_refine_ls_R_factor_all 0.1011
_refine_ls_R_factor_gt 0.0650
_refine_ls_shift/su_max 0.000
_refine_ls_shift/su_mean 0.000
_refine_ls_structure_factor_coef Fsqd
_refine_ls_weighting_details 'w=1/[\s^2^(Fo^2^)+(0.1115P)^2^] where P=(Fo^2^+2Fc^2^)/3'
_refine_ls_weighting_scheme calc
_refine_ls_wR_factor_gt 0.1651
_refine_ls_wR_factor_ref 0.1916
_reflns_Friedel_coverage 0.932
_reflns_Friedel_fraction_full 0.965
_reflns_Friedel_fraction_max 0.966
_reflns_number_gt 2275
_reflns_number_total 3740
_reflns_threshold_expression 'I > 2\s(I)'
_cod_data_source_file c9ra07508a2.cif
_cod_data_source_block 2016ncs0749
_cod_depositor_comments 'Adding full bibliography for 7240683--7240703.cif.'
_cod_original_cell_volume 2495.2(2)
_cod_database_code 7240692
_shelx_space_group_comment
;
The symmetry employed for this shelxl refinement is uniquely defined
by the following loop, which should always be used as a source of
symmetry information in preference to the above space-group names.
They are only intended as comments.
;
_shelx_estimated_absorpt_t_min 0.986
_shelx_estimated_absorpt_t_max 0.999

loop_
_space_group_symop_operation_xyz
'x, y, z'
'-y, x-y, z+2/3'
'-x+y, -x, z+1/3'
'-x, -y, z+1/2'
'y, -x+y, z+1/6'
'x-y, x, z+5/6'

loop_
_atom_site_label
_atom_site_type_symbol
_atom_site_fract_x
_atom_site_fract_y
_atom_site_fract_z
_atom_site_U_iso_or_equiv
_atom_site_adp_type
_atom_site_occupancy
_atom_site_site_symmetry_order
_atom_site_calc_flag
_atom_site_refinement_flags_posn
_atom_site_refinement_flags_adp
_atom_site_refinement_flags_occupancy
_atom_site_disorder_assembly
_atom_site_disorder_group
O1 O 0.8405(4) 0.8240(4) 0.62769(10) 0.0691(10) Uani 1 1 d . . . . .
N4 N 1.0036(5) 1.1145(4) 0.51583(11) 0.0537(9) Uani 1 1 d . . . . .
N2 N 0.8955(5) 0.8681(5) 0.55290(13) 0.0561(10) Uani 1 1 d . . . . .
N3 N 1.0437(5) 1.1186(5) 0.59046(12) 0.0541(9) Uani 1 1 d . . . . .
N1 N 0.7032(5) 0.5681(5) 0.53034(13) 0.0613(10) Uani 1 1 d . . . . .
C13 C 0.9812(5) 1.0317(6) 0.55292(15) 0.0535(10) Uani 1 1 d . . . . .
C19 C 1.0878(5) 1.2700(5) 0.53056(14) 0.0528(10) Uani 1 1 d . . . . .
C18 C 1.1397(7) 1.4092(6) 0.50677(16) 0.0619(12) Uani 1 1 d . . . . .
H18 H 1.1235 1.4093 0.4753 0.074 Uiso 1 1 calc R U . . .
C14 C 1.1126(5) 1.2740(5) 0.57702(13) 0.0524(10) Uani 1 1 d . . . . .
C12 C 0.8244(5) 0.7762(6) 0.58921(15) 0.0566(11) Uani 1 1 d . . . . .
C16 C 1.2423(6) 1.5512(6) 0.57663(16) 0.0654(13) Uani 1 1 d . . . . .
H16 H 1.2963 1.6496 0.5915 0.078 Uiso 1 1 calc R U . . .
C15 C 1.1914(5) 1.4138(5) 0.60130(16) 0.0578(11) Uani 1 1 d . . . . .
H15 H 1.2091 1.4151 0.6328 0.069 Uiso 1 1 calc R U . . .
C17 C 1.2158(7) 1.5467(6) 0.53091(16) 0.0688(14) Uani 1 1 d . . . . .
H17 H 1.2516 1.6431 0.5154 0.083 Uiso 1 1 calc R U . . .
C3 C 0.4703(7) 0.4818(8) 0.3726(2) 0.0816(16) Uani 1 1 d . . . . .
H3 H 0.4522 0.4787 0.3412 0.098 Uiso 1 1 calc R U . . .
C5 C 0.3994(7) 0.3636(7) 0.4459(2) 0.0788(16) Uani 1 1 d . . . . .
H5 H 0.3324 0.2759 0.4640 0.095 Uiso 1 1 calc R U . . .
C11 C 0.7270(7) 0.6008(7) 0.57850(17) 0.0686(13) Uani 1 1 d . . . . .
H11 H 0.6204 0.5661 0.5911 0.082 Uiso 1 1 calc R U . A 1
C4 C 0.3746(7) 0.3570(8) 0.3991(2) 0.0797(16) Uani 1 1 d . . . . .
H4 H 0.2909 0.2653 0.3860 0.096 Uiso 1 1 calc R U . . .
C8 C 0.7621(7) 0.4604(7) 0.51948(18) 0.0766(15) Uani 1 1 d D . . . .
H8A H 0.8157 0.4855 0.4899 0.092 Uiso 1 1 calc R U . B 1
H8B H 0.6765 0.3497 0.5196 0.092 Uiso 1 1 calc R U . B 1
C1 C 0.6161(8) 0.6184(8) 0.4380(2) 0.094(2) Uani 1 1 d . . . . .
H1 H 0.7007 0.7101 0.4508 0.112 Uiso 1 1 calc R U . . .
C7 C 0.5403(7) 0.5091(9) 0.5160(2) 0.0854(18) Uani 1 1 d . . . . .
H7A H 0.5043 0.5800 0.5276 0.102 Uiso 1 1 calc R U . . .
H7B H 0.4729 0.4043 0.5294 0.102 Uiso 1 1 calc R U . . .
C6 C 0.5206(7) 0.4967(8) 0.4658(2) 0.0758(15) Uani 1 1 d . . . . .
C2 C 0.5940(8) 0.6128(8) 0.3921(2) 0.097(2) Uani 1 1 d . . . . .
H2 H 0.6637 0.6989 0.3738 0.116 Uiso 1 1 calc R U . . .
C10A C 0.8565(15) 0.5449(13) 0.5952(4) 0.0602(17) Uiso 0.454(7) 1 d D . P C 2
H10A H 0.9653 0.6207 0.5860 0.072 Uiso 0.454(7) 1 calc R U P C 2
H10B H 0.8523 0.5262 0.6281 0.072 Uiso 0.454(7) 1 calc R U P C 2
C9 C 0.8733(11) 0.4926(12) 0.5568(3) 0.0675(18) Uiso 0.546(7) 1 d D . P C 1
H9A H 0.9702 0.5956 0.5534 0.081 Uiso 0.546(7) 1 calc R U P C 1
H9B H 0.9006 0.4091 0.5600 0.081 Uiso 0.546(7) 1 calc R U P C 1
C9A C 0.7878(15) 0.3952(14) 0.5685(4) 0.0675(18) Uiso 0.454(7) 1 d D . P C 2
H9A1 H 0.6874 0.3130 0.5815 0.081 Uiso 0.454(7) 1 calc R U P C 2
H9A2 H 0.8616 0.3548 0.5660 0.081 Uiso 0.454(7) 1 calc R U P C 2
C10 C 0.7702(12) 0.4920(12) 0.5958(3) 0.0602(17) Uiso 0.546(7) 1 d D . P C 1
H10C H 0.6776 0.3868 0.6005 0.072 Uiso 0.546(7) 1 calc R U P C 1
H10D H 0.8301 0.5296 0.6242 0.072 Uiso 0.546(7) 1 calc R U P C 1
H19 H 1.042(6) 1.087(6) 0.618(2) 0.072 Uiso 1 1 d . U . . .
H20 H 0.893(6) 0.833(6) 0.526(2) 0.072 Uiso 1 1 d . U . . .

loop_
_atom_site_aniso_label
_atom_site_aniso_U_11
_atom_site_aniso_U_22
_atom_site_aniso_U_33
_atom_site_aniso_U_23
_atom_site_aniso_U_13
_atom_site_aniso_U_12
O1 0.079(2) 0.085(2) 0.0302(18) -0.0047(15) 0.0058(15) 0.0314(19)
N4 0.073(2) 0.066(2) 0.0267(18) -0.0039(15) -0.0021(15) 0.0387(19)
N2 0.082(3) 0.067(2) 0.0233(17) -0.0027(16) 0.0018(17) 0.040(2)
N3 0.072(2) 0.072(2) 0.0225(17) -0.0024(15) -0.0022(15) 0.039(2)
N1 0.073(2) 0.067(2) 0.039(2) -0.0045(17) 0.0102(17) 0.032(2)
C13 0.067(3) 0.074(3) 0.0258(18) -0.0055(19) -0.0010(18) 0.040(2)
C19 0.064(3) 0.065(3) 0.030(2) -0.0063(18) -0.0056(17) 0.033(2)
C18 0.087(3) 0.070(3) 0.034(2) -0.001(2) -0.009(2) 0.043(3)
C14 0.067(3) 0.069(3) 0.025(2) -0.0042(17) -0.0063(17) 0.036(2)
C12 0.069(3) 0.077(3) 0.027(2) 0.0002(19) 0.0033(18) 0.039(2)
C16 0.086(3) 0.068(3) 0.042(3) -0.008(2) -0.011(2) 0.039(3)
C15 0.069(3) 0.074(3) 0.031(2) -0.0077(19) -0.0080(19) 0.037(2)
C17 0.098(4) 0.070(3) 0.042(3) -0.003(2) -0.012(2) 0.044(3)
C3 0.088(4) 0.094(4) 0.057(4) -0.001(3) -0.013(3) 0.042(3)
C5 0.072(3) 0.081(4) 0.079(4) 0.006(3) 0.017(3) 0.035(3)
C11 0.101(4) 0.079(3) 0.035(2) 0.001(2) 0.011(2) 0.051(3)
C4 0.076(3) 0.079(4) 0.078(4) -0.008(3) 0.002(3) 0.035(3)
C8 0.090(4) 0.091(4) 0.053(3) -0.015(3) 0.009(3) 0.048(3)
C1 0.092(4) 0.086(4) 0.064(4) 0.008(3) -0.018(3) 0.015(3)
C7 0.080(4) 0.112(5) 0.065(4) 0.015(3) 0.016(3) 0.049(4)
C6 0.072(3) 0.089(4) 0.061(3) 0.007(3) 0.006(3) 0.035(3)
C2 0.093(4) 0.096(5) 0.059(4) 0.015(3) -0.019(3) 0.015(3)

loop_
_atom_type_symbol
_atom_type_description
_atom_type_scat_dispersion_real
_atom_type_scat_dispersion_imag
_atom_type_scat_source
C C 0.0033 0.0016 'International Tables Vol C Tables 4.2.6.8 and 6.1.1.4'
H H 0.0000 0.0000 'International Tables Vol C Tables 4.2.6.8 and 6.1.1.4'
N N 0.0061 0.0033 'International Tables Vol C Tables 4.2.6.8 and 6.1.1.4'
O O 0.0106 0.0060 'International Tables Vol C Tables 4.2.6.8 and 6.1.1.4'

loop_
_geom_angle_atom_site_label_1
_geom_angle_atom_site_label_2
_geom_angle_atom_site_label_3
_geom_angle
_geom_angle_site_symmetry_1
_geom_angle_site_symmetry_3
_geom_angle_publ_flag
C13 N4 C19 103.9(3) . . ?
C12 N2 C13 125.6(4) . . ?
C12 N2 H20 125(4) . . ?
C13 N2 H20 110(4) . . ?
C13 N3 C14 106.1(4) . . ?
C13 N3 H19 129(4) . . ?
C14 N3 H19 125(4) . . ?
C11 N1 C7 113.3(4) . . ?
C11 N1 C8 107.1(4) . . ?
C7 N1 C8 113.3(4) . . ?
N4 C13 N3 114.5(4) . . ?
N4 C13 N2 122.0(4) . . ?
N3 C13 N2 123.5(4) . . ?
C18 C19 N4 130.1(4) . . ?
C18 C19 C14 120.0(4) . . ?
N4 C19 C14 109.8(4) . . ?
C17 C18 C19 117.1(4) . . ?
C17 C18 H18 121.5 . . ?
C19 C18 H18 121.5 . . ?
N3 C14 C15 131.5(4) . . ?
N3 C14 C19 105.7(4) . . ?
C15 C14 C19 122.7(4) . . ?
O1 C12 N2 124.5(5) . . ?
O1 C12 C11 121.2(4) . . ?
N2 C12 C11 114.2(4) . . ?
C17 C16 C15 121.1(5) . . ?
C17 C16 H16 119.4 . . ?
C15 C16 H16 119.4 . . ?
C16 C15 C14 116.0(4) . . ?
C16 C15 H15 122.0 . . ?
C14 C15 H15 122.0 . . ?
C18 C17 C16 123.1(5) . . ?
C18 C17 H17 118.5 . . ?
C16 C17 H17 118.5 . . ?
C4 C3 C2 119.3(6) . . ?
C4 C3 H3 120.3 . . ?
C2 C3 H3 120.3 . . ?
C6 C5 C4 120.9(6) . . ?
C6 C5 H5 119.6 . . ?
C4 C5 H5 119.6 . . ?
C10 C11 N1 105.2(6) . . ?
C10 C11 C12 121.1(6) . . ?
N1 C11 C12 113.1(4) . . ?
N1 C11 C10A 106.3(5) . . ?
C12 C11 C10A 99.0(6) . . ?
C10 C11 H11 105.4 . . ?
N1 C11 H11 105.4 . . ?
C12 C11 H11 105.4 . . ?
C3 C4 C5 120.1(6) . . ?
C3 C4 H4 119.9 . . ?
C5 C4 H4 119.9 . . ?
N1 C8 C9 101.4(5) . . ?
N1 C8 C9A 106.0(5) . . ?
N1 C8 H8A 111.5 . . ?
C9 C8 H8A 111.5 . . ?
N1 C8 H8B 111.5 . . ?
C9 C8 H8B 111.5 . . ?
H8A C8 H8B 109.3 . . ?
C6 C1 C2 122.5(6) . . ?
C6 C1 H1 118.7 . . ?
C2 C1 H1 118.7 . . ?
N1 C7 C6 113.1(4) . . ?
N1 C7 H7A 109.0 . . ?
C6 C7 H7A 109.0 . . ?
N1 C7 H7B 109.0 . . ?
C6 C7 H7B 109.0 . . ?
H7A C7 H7B 107.8 . . ?
C1 C6 C5 117.2(6) . . ?
C1 C6 C7 121.7(6) . . ?
C5 C6 C7 121.1(5) . . ?
C1 C2 C3 119.9(6) . . ?
C1 C2 H2 120.0 . . ?
C3 C2 H2 120.0 . . ?
C9A C10A C11 97.0(8) . . ?
C9A C10A H10A 112.4 . . ?
C11 C10A H10A 112.4 . . ?
C9A C10A H10B 112.4 . . ?
C11 C10A H10B 112.4 . . ?
H10A C10A H10B 109.9 . . ?
C8 C9 C10 98.5(7) . . ?
C8 C9 H9A 112.1 . . ?
C10 C9 H9A 112.1 . . ?
C8 C9 H9B 112.1 . . ?
C10 C9 H9B 112.1 . . ?
H9A C9 H9B 109.7 . . ?
C10A C9A C8 99.4(8) . . ?
C10A C9A H9A1 111.9 . . ?
C8 C9A H9A1 111.9 . . ?
C10A C9A H9A2 111.9 . . ?
C8 C9A H9A2 111.9 . . ?
H9A1 C9A H9A2 109.6 . . ?
C11 C10 C9 99.8(7) . . ?
C11 C10 H10C 111.8 . . ?
C9 C10 H10C 111.8 . . ?
C11 C10 H10D 111.8 . . ?
C9 C10 H10D 111.8 . . ?
H10C C10 H10D 109.5 . . ?

loop_
_geom_bond_atom_site_label_1
_geom_bond_atom_site_label_2
_geom_bond_distance
_geom_bond_site_symmetry_2
_geom_bond_publ_flag
O1 C12 1.217(5) . ?
N4 C13 1.322(6) . ?
N4 C19 1.398(6) . ?
N2 C12 1.356(6) . ?
N2 C13 1.395(6) . ?
N2 H20 0.88(6) . ?
N3 C13 1.353(6) . ?
N3 C14 1.386(6) . ?
N3 H19 0.88(6) . ?
N1 C11 1.460(6) . ?
N1 C7 1.470(7) . ?
N1 C8 1.477(7) . ?
C19 C18 1.392(6) . ?
C19 C14 1.399(5) . ?
C18 C17 1.377(7) . ?
C18 H18 0.9500 . ?
C14 C15 1.396(6) . ?
C12 C11 1.533(8) . ?
C16 C17 1.380(6) . ?
C16 C15 1.393(7) . ?
C16 H16 0.9500 . ?
C15 H15 0.9500 . ?
C17 H17 0.9500 . ?
C3 C4 1.364(9) . ?
C3 C2 1.381(9) . ?
C3 H3 0.9500 . ?
C5 C6 1.389(9) . ?
C5 C4 1.406(9) . ?
C5 H5 0.9500 . ?
C11 C10 1.430(10) . ?
C11 C10A 1.696(13) . ?
C11 H11 1.0000 . ?
C4 H4 0.9500 . ?
C8 C9 1.476(10) . ?
C8 C9A 1.663(11) . ?
C8 H8A 0.9900 . ?
C8 H8B 0.9900 . ?
C1 C6 1.370(9) . ?
C1 C2 1.378(9) . ?
C1 H1 0.9500 . ?
C7 C6 1.500(9) . ?
C7 H7A 0.9900 . ?
C7 H7B 0.9900 . ?
C2 H2 0.9500 . ?
C10A C9A 1.504(14) . ?
C10A H10A 0.9900 . ?
C10A H10B 0.9900 . ?
C9 C10 1.539(12) . ?
C9 H9A 0.9900 . ?
C9 H9B 0.9900 . ?
C9A H9A1 0.9900 . ?
C9A H9A2 0.9900 . ?
C10 H10C 0.9900 . ?
C10 H10D 0.9900 . ?
